data_7109368
loop_
_publ_author_name
'Tao Guo'
'Ran Song'
'Bin-Hua Yuan'
'Xiao-Yang Chen'
'Xing-Wen Sun'
'Guo-Qiang Lin'

_publ_section_title
;
 Highly efficient asymmetric construction of quaternary carbon-containing
 homoallylic and homopropargylic amines
;
_journal_name_full Chem.Commun.
_journal_page_first 5402
_journal_paper_doi 10.1039/c3cc42481b
_journal_volume 49
_journal_year 2013
_chemical_absolute_configuration rm
_chemical_formula_sum 'C15 H27 N O3 S'
_chemical_formula_weight 301.44
_chemical_name_systematic
;
?
;
_space_group_IT_number 19
_symmetry_cell_setting orthorhombic
_symmetry_space_group_name_Hall 'P 2ac 2ab'
_symmetry_space_group_name_H-M 'P 21 21 21'
_atom_sites_solution_hydrogens geom
_atom_sites_solution_primary direct
_atom_sites_solution_secondary difmap
_audit_creation_method SHELXL-97
_cell_angle_alpha 90.00
_cell_angle_beta 90.00
_cell_angle_gamma 90.00
_cell_formula_units_Z 4
_cell_length_a 6.2080(9)
_cell_length_b 14.513(2)
_cell_length_c 19.432(3)
_cell_measurement_reflns_used 1244
_cell_measurement_temperature 296(2)
_cell_measurement_theta_max 18.02
_cell_measurement_theta_min 2.52
_cell_volume 1750.8(4)
_computing_cell_refinement 'Bruker SAINT'
_computing_data_collection 'Bruker APEX2'
_computing_data_reduction 'Bruker SAINT'
_computing_molecular_graphics 'Bruker SHELXTL'
_computing_publication_material 'Bruker SHELXTL'
_computing_structure_refinement 'SHELXL-97 (Sheldrick, 1997)'
_computing_structure_solution 'SHELXS-97 (Sheldrick, 1990)'
_diffrn_ambient_temperature 296(2)
_diffrn_measured_fraction_theta_full 0.997
_diffrn_measured_fraction_theta_max 0.997
_diffrn_measurement_device_type 'Bruker APEX-II CCD'
_diffrn_measurement_method '\f and \w scans'
_diffrn_radiation_monochromator graphite
_diffrn_radiation_source 'fine-focus sealed tube'
_diffrn_radiation_type MoK\a
_diffrn_radiation_wavelength 0.71073
_diffrn_reflns_av_R_equivalents 0.0484
_diffrn_reflns_av_sigmaI/netI 0.0620
_diffrn_reflns_limit_h_max 7
_diffrn_reflns_limit_h_min -4
_diffrn_reflns_limit_k_max 17
_diffrn_reflns_limit_k_min -16
_diffrn_reflns_limit_l_max 23
_diffrn_reflns_limit_l_min -23
_diffrn_reflns_number 9086
_diffrn_reflns_theta_full 25.50
_diffrn_reflns_theta_max 25.50
_diffrn_reflns_theta_min 2.10
_diffrn_standards_number 0
_exptl_absorpt_coefficient_mu 0.192
_exptl_absorpt_correction_T_max 0.7457
_exptl_absorpt_correction_T_min 0.6757
_exptl_absorpt_correction_type multi-scan
_exptl_crystal_colour colorless
_exptl_crystal_density_diffrn 1.144
_exptl_crystal_density_method 'not measured'
_exptl_crystal_F_000 656
_exptl_crystal_size_max 0.21
_exptl_crystal_size_mid 0.20
_exptl_crystal_size_min 0.18
_refine_diff_density_max 0.187
_refine_diff_density_min -0.272
_refine_diff_density_rms 0.038
_refine_ls_abs_structure_details 'Flack H D (1983), Acta Cryst. A39, 876-881'
_refine_ls_abs_structure_Flack -0.04(11)
_refine_ls_extinction_coef 0.0065(12)
_refine_ls_extinction_expression Fc^*^=kFc[1+0.001xFc^2^\l^3^/sin(2\q)]^-1/4^
_refine_ls_extinction_method SHELXL
_refine_ls_goodness_of_fit_ref 1.039
_refine_ls_hydrogen_treatment mixed
_refine_ls_matrix_type full
_refine_ls_number_parameters 202
_refine_ls_number_reflns 3250
_refine_ls_number_restraints 0
_refine_ls_restrained_S_all 1.039
_refine_ls_R_factor_all 0.0799
_refine_ls_R_factor_gt 0.0444
_refine_ls_shift/su_max 0.001
_refine_ls_shift/su_mean 0.000
_refine_ls_structure_factor_coef Fsqd
_refine_ls_weighting_details 'calc w=1/[\s^2^(Fo^2^)+(0.0303P)^2^+0.2986P] where P=(Fo^2^+2Fc^2^)/3'
_refine_ls_weighting_scheme calc
_refine_ls_wR_factor_gt 0.0826
_refine_ls_wR_factor_ref 0.0976
_reflns_number_gt 2222
_reflns_number_total 3250
_reflns_threshold_expression >2sigma(I)
_cod_data_source_file c3cc42481b.txt
_cod_data_source_block gt8_0m
_cod_original_sg_symbol_H-M P2(1)2(1)2(1)
_cod_database_code 7109368

loop_
_symmetry_equiv_pos_as_xyz
'x, y, z'
'-x+1/2, -y, z+1/2'
'-x, y+1/2, -z+1/2'
'x+1/2, -y+1/2, -z'

loop_
_atom_site_label
_atom_site_type_symbol
_atom_site_fract_x
_atom_site_fract_y
_atom_site_fract_z
_atom_site_U_iso_or_equiv
_atom_site_adp_type
_atom_site_occupancy
_atom_site_symmetry_multiplicity
_atom_site_calc_flag
_atom_site_refinement_flags
S1 S 0.42421(14) 0.00561(5) 0.89751(4) 0.0437(2) Uani 1 1 d .
O1 O 0.3222(4) 0.04784(13) 0.96063(10) 0.0521(6) Uani 1 1 d .
C7 C 0.5926(5) 0.14035(19) 0.81888(13) 0.0374(7) Uani 1 1 d .
N1 N 0.6315(4) 0.06740(15) 0.87145(11) 0.0406(6) Uani 1 1 d .
H1 H 0.7584 0.0578 0.8877 0.049 Uiso 1 1 calc R
C6 C 0.5123(5) 0.09487(19) 0.75237(15) 0.0410(8) Uani 1 1 d .
C12 C 0.5657(7) -0.0965(2) 0.93124(15) 0.0514(8) Uani 1 1 d .
C1 C 0.6315(6) 0.0246(2) 0.72289(15) 0.0582(10) Uani 1 1 d .
H1A H 0.7547 0.0034 0.7451 0.070 Uiso 1 1 calc R
C5 C 0.3303(6) 0.1246(2) 0.71844(16) 0.0529(9) Uani 1 1 d .
H5 H 0.2488 0.1723 0.7370 0.064 Uiso 1 1 calc R
C8 C 0.4383(6) 0.2135(2) 0.84689(14) 0.0502(8) Uani 1 1 d .
H8A H 0.2998 0.1862 0.8551 0.075 Uiso 1 1 calc R
H8B H 0.4242 0.2624 0.8140 0.075 Uiso 1 1 calc R
H8C H 0.4942 0.2377 0.8892 0.075 Uiso 1 1 calc R
C13 C 0.3836(7) -0.1597(2) 0.95596(19) 0.0773(12) Uani 1 1 d .
H13A H 0.4437 -0.2161 0.9733 0.116 Uiso 1 1 calc R
H13B H 0.2889 -0.1731 0.9182 0.116 Uiso 1 1 calc R
H13C H 0.3042 -0.1295 0.9919 0.116 Uiso 1 1 calc R
C9 C 0.8163(5) 0.1837(2) 0.80602(16) 0.0489(8) Uani 1 1 d .
H9A H 0.8673 0.2110 0.8486 0.059 Uiso 1 1 calc R
H9B H 0.9163 0.1353 0.7933 0.059 Uiso 1 1 calc R
C10 C 0.8176(6) 0.2561(2) 0.75091(17) 0.0583(10) Uani 1 1 d .
H10 H 0.7785 0.2385 0.7066 0.070 Uiso 1 1 calc R
C2 C 0.5706(9) -0.0146(3) 0.66096(17) 0.0768(12) Uani 1 1 d .
H2 H 0.6541 -0.0610 0.6415 0.092 Uiso 1 1 calc R
C14 C 0.7103(6) -0.0707(2) 0.99070(18) 0.0705(11) Uani 1 1 d .
H14A H 0.7651 -0.1257 1.0119 0.106 Uiso 1 1 calc R
H14B H 0.6294 -0.0360 1.0239 0.106 Uiso 1 1 calc R
H14C H 0.8282 -0.0342 0.9741 0.106 Uiso 1 1 calc R
C15 C 0.6887(8) -0.1403(2) 0.8724(2) 0.0881(14) Uani 1 1 d .
H15A H 0.8087 -0.1019 0.8603 0.132 Uiso 1 1 calc R
H15B H 0.5952 -0.1469 0.8334 0.132 Uiso 1 1 calc R
H15C H 0.7402 -0.1998 0.8863 0.132 Uiso 1 1 calc R
C4 C 0.2671(7) 0.0841(3) 0.65686(18) 0.0775(13) Uani 1 1 d .
H4 H 0.1425 0.1041 0.6349 0.093 Uiso 1 1 calc R
C3 C 0.3871(9) 0.0150(3) 0.62831(19) 0.0836(14) Uani 1 1 d .
H3 H 0.3447 -0.0118 0.5870 0.100 Uiso 1 1 calc R
O2 O 0.9457(5) 0.1498(2) 0.97844(14) 0.0621(7) Uani 1 1 d .
O3 O 0.5537(6) 0.16824(18) 0.05021(14) 0.0644(7) Uani 1 1 d .
C11 C 0.8694(7) 0.3410(3) 0.7608(2) 0.0788(13) Uani 1 1 d .
H11A H 0.9093 0.3610 0.8044 0.095 Uiso 1 1 calc R
H11B H 0.8668 0.3824 0.7242 0.095 Uiso 1 1 calc R
H3A H 0.470(8) 0.128(3) 0.021(2) 0.109(17) Uiso 1 1 d .
H3B H 0.685(7) 0.162(2) 0.0375(18) 0.070(14) Uiso 1 1 d .
H2A H 1.036(6) 0.116(2) 0.9680(16) 0.049(12) Uiso 1 1 d .
H2B H 0.982(6) 0.203(2) 0.9761(19) 0.082(16) Uiso 1 1 d .

loop_
_atom_site_aniso_label
_atom_site_aniso_U_11
_atom_site_aniso_U_22
_atom_site_aniso_U_33
_atom_site_aniso_U_23
_atom_site_aniso_U_13
_atom_site_aniso_U_12
S1 0.0427(4) 0.0462(4) 0.0422(4) 0.0002(4) 0.0016(4) -0.0048(5)
O1 0.0507(14) 0.0530(12) 0.0525(13) -0.0011(11) 0.0142(12) 0.0030(12)
C7 0.0360(18) 0.0396(15) 0.0364(15) 0.0023(12) 0.0000(15) 0.0037(16)
N1 0.0311(15) 0.0476(14) 0.0432(14) 0.0103(11) 0.0021(12) 0.0031(12)
C6 0.044(2) 0.0420(16) 0.0371(16) 0.0027(14) 0.0041(15) -0.0043(15)
C12 0.066(2) 0.0384(16) 0.0494(18) -0.0002(14) 0.005(2) -0.0021(19)
C1 0.074(3) 0.055(2) 0.0456(18) -0.0021(15) 0.0089(18) 0.0087(19)
C5 0.048(2) 0.066(2) 0.0451(19) 0.0035(17) -0.0013(18) -0.0025(19)
C8 0.055(2) 0.0501(17) 0.0458(18) -0.0023(14) 0.0027(19) 0.0124(19)
C13 0.092(3) 0.053(2) 0.087(3) 0.0121(19) 0.007(3) -0.022(2)
C9 0.0411(19) 0.055(2) 0.0507(19) 0.0081(16) 0.0023(17) -0.0062(18)
C10 0.052(2) 0.068(2) 0.055(2) 0.0103(19) 0.0041(19) -0.009(2)
C2 0.124(4) 0.061(2) 0.046(2) -0.0067(18) 0.017(3) -0.007(3)
C14 0.083(3) 0.055(2) 0.074(3) 0.0146(19) -0.010(2) 0.011(2)
C15 0.116(4) 0.056(2) 0.092(3) -0.008(2) 0.021(3) 0.024(2)
C4 0.075(3) 0.108(3) 0.049(2) 0.010(2) -0.015(2) -0.023(3)
C3 0.120(4) 0.088(3) 0.044(2) -0.011(2) -0.001(3) -0.030(3)
O2 0.0540(18) 0.0555(17) 0.0768(18) -0.0018(15) 0.0015(16) 0.0058(18)
O3 0.0597(19) 0.0631(16) 0.0702(17) -0.0126(13) 0.0079(17) 0.0024(16)
C11 0.078(3) 0.072(3) 0.086(3) 0.016(2) 0.011(2) -0.006(2)

loop_
_atom_type_symbol
_atom_type_description
_atom_type_scat_dispersion_real
_atom_type_scat_dispersion_imag
_atom_type_scat_source
C C 0.0033 0.0016 'International Tables Vol C Tables 4.2.6.8 and 6.1.1.4'
H H 0.0000 0.0000 'International Tables Vol C Tables 4.2.6.8 and 6.1.1.4'
N N 0.0061 0.0033 'International Tables Vol C Tables 4.2.6.8 and 6.1.1.4'
O O 0.0106 0.0060 'International Tables Vol C Tables 4.2.6.8 and 6.1.1.4'
S S 0.1246 0.1234 'International Tables Vol C Tables 4.2.6.8 and 6.1.1.4'

loop_
_geom_angle_atom_site_label_1
_geom_angle_atom_site_label_2
_geom_angle_atom_site_label_3
_geom_angle
O1 S1 N1 110.86(12)
O1 S1 C12 103.73(13)
N1 S1 C12 100.06(15)
N1 C7 C8 110.5(2)
N1 C7 C6 108.9(2)
C8 C7 C6 113.2(3)
N1 C7 C9 104.8(2)
C8 C7 C9 109.7(2)
C6 C7 C9 109.3(2)
C7 N1 S1 118.1(2)
C7 N1 H1 121.0
S1 N1 H1 121.0
C5 C6 C1 118.1(3)
C5 C6 C7 122.3(3)
C1 C6 C7 119.4(3)
C14 C12 C15 112.4(4)
C14 C12 C13 110.3(3)
C15 C12 C13 110.9(3)
C14 C12 S1 110.9(2)
C15 C12 S1 108.0(2)
C13 C12 S1 103.9(3)
C6 C1 C2 121.1(4)
C6 C1 H1A 119.4
C2 C1 H1A 119.4
C6 C5 C4 120.7(4)
C6 C5 H5 119.6
C4 C5 H5 119.6
C7 C8 H8A 109.5
C7 C8 H8B 109.5
H8A C8 H8B 109.5
C7 C8 H8C 109.5
H8A C8 H8C 109.5
H8B C8 H8C 109.5
C12 C13 H13A 109.5
C12 C13 H13B 109.5
H13A C13 H13B 109.5
C12 C13 H13C 109.5
H13A C13 H13C 109.5
H13B C13 H13C 109.5
C10 C9 C7 114.0(3)
C10 C9 H9A 108.8
C7 C9 H9A 108.8
C10 C9 H9B 108.8
C7 C9 H9B 108.8
H9A C9 H9B 107.7
C11 C10 C9 124.4(4)
C11 C10 H10 117.8
C9 C10 H10 117.8
C3 C2 C1 120.0(4)
C3 C2 H2 120.0
C1 C2 H2 120.0
C12 C14 H14A 109.5
C12 C14 H14B 109.5
H14A C14 H14B 109.5
C12 C14 H14C 109.5
H14A C14 H14C 109.5
H14B C14 H14C 109.5
C12 C15 H15A 109.5
C12 C15 H15B 109.5
H15A C15 H15B 109.5
C12 C15 H15C 109.5
H15A C15 H15C 109.5
H15B C15 H15C 109.5
C3 C4 C5 120.4(4)
C3 C4 H4 119.8
C5 C4 H4 119.8
C4 C3 C2 119.6(4)
C4 C3 H3 120.2
C2 C3 H3 120.2
H2A O2 H2B 113(4)
H3A O3 H3B 106(3)
C10 C11 H11A 120.0
C10 C11 H11B 120.0
H11A C11 H11B 120.0

loop_
_geom_bond_atom_site_label_1
_geom_bond_atom_site_label_2
_geom_bond_distance
S1 O1 1.510(2)
S1 N1 1.648(2)
S1 C12 1.843(3)
C7 N1 1.491(3)
C7 C8 1.529(4)
C7 C6 1.534(4)
C7 C9 1.545(4)
N1 H1 0.8600
C6 C5 1.377(4)
C6 C1 1.384(4)
C12 C14 1.510(5)
C12 C15 1.514(5)
C12 C13 1.533(5)
C1 C2 1.384(5)
C1 H1A 0.9300
C5 C4 1.390(4)
C5 H5 0.9300
C8 H8A 0.9600
C8 H8B 0.9600
C8 H8C 0.9600
C13 H13A 0.9600
C13 H13B 0.9600
C13 H13C 0.9600
C9 C10 1.500(4)
C9 H9A 0.9700
C9 H9B 0.9700
C10 C11 1.288(4)
C10 H10 0.9300
C2 C3 1.373(6)
C2 H2 0.9300
C14 H14A 0.9600
C14 H14B 0.9600
C14 H14C 0.9600
C15 H15A 0.9600
C15 H15B 0.9600
C15 H15C 0.9600
C4 C3 1.367(5)
C4 H4 0.9300
C3 H3 0.9300
O2 H2A 0.78(3)
O2 H2B 0.80(3)
O3 H3A 0.97(5)
O3 H3B 0.85(4)
C11 H11A 0.9300
C11 H11B 0.9300

loop_
_geom_torsion_atom_site_label_1
_geom_torsion_atom_site_label_2
_geom_torsion_atom_site_label_3
_geom_torsion_atom_site_label_4
_geom_torsion
C8 C7 N1 S1 62.2(3)
C6 C7 N1 S1 -62.8(3)
C9 C7 N1 S1 -179.70(19)
O1 S1 N1 C7 -92.3(2)
C12 S1 N1 C7 158.72(19)
N1 C7 C6 C5 129.6(3)
C8 C7 C6 C5 6.2(4)
C9 C7 C6 C5 -116.4(3)
N1 C7 C6 C1 -53.9(4)
C8 C7 C6 C1 -177.3(3)
C9 C7 C6 C1 60.0(3)
O1 S1 C12 C14 -52.1(3)
N1 S1 C12 C14 62.4(3)
O1 S1 C12 C15 -175.7(3)
N1 S1 C12 C15 -61.2(3)
O1 S1 C12 C13 66.4(2)
N1 S1 C12 C13 -179.1(2)
C5 C6 C1 C2 0.2(5)
C7 C6 C1 C2 -176.4(3)
C1 C6 C5 C4 0.9(5)
C7 C6 C5 C4 177.4(3)
N1 C7 C9 C10 176.5(2)
C8 C7 C9 C10 -64.9(3)
C6 C7 C9 C10 59.9(3)
C7 C9 C10 C11 118.6(4)
C6 C1 C2 C3 -1.1(5)
C6 C5 C4 C3 -1.1(5)
C5 C4 C3 C2 0.2(6)
C1 C2 C3 C4 0.9(6)
